data_1513454
loop_
_publ_author_name
'Shen, Ruwei'
'Chen, Ke'
'Deng, Qiulin'
'Yang, Jianjun'
'Zhang, Lixiong'

_publ_section_title
;
 Highly Stereoselective Generation of Complex Oxy-Bicyclic Scaffolds via
 an Atom-Economic Pd(II)-Catalyzed Hydroalkynylation, Isomerization and
 Diels-Alder Cycloaddition Sequence.
;
_journal_issue 4
_journal_name_full 'Organic letters'
_journal_page_first 1208
_journal_page_last 1211
_journal_paper_doi 10.1021/ol500101b
_journal_volume 16
_journal_year 2014
_chemical_formula_moiety 'C28 H24 O3'
_chemical_formula_sum 'C28 H24 O3'
_chemical_formula_weight 408.47
_chemical_name_systematic
; 
 ? 
;
_space_group_IT_number 14
_symmetry_cell_setting monoclinic
_symmetry_space_group_name_Hall '-P 2ybc'
_symmetry_space_group_name_H-M 'P 1 21/c 1'
_atom_sites_solution_hydrogens geom
_atom_sites_solution_primary direct
_atom_sites_solution_secondary difmap
_audit_creation_method SHELXL-97
_cell_angle_alpha 90.00
_cell_angle_beta 106.550(8)
_cell_angle_gamma 90.00
_cell_formula_units_Z 4
_cell_length_a 10.2556(7)
_cell_length_b 24.4715(15)
_cell_length_c 9.0713(8)
_cell_measurement_reflns_used 2348
_cell_measurement_temperature 293(2)
_cell_measurement_theta_max 29.4296
_cell_measurement_theta_min 3.1223
_cell_volume 2182.3(3)
_computing_cell_refinement 'CrysAlis PRO (Agilent Technologies, 2011)'
_computing_data_collection 'CrysAlis PRO'
_computing_data_reduction 'CrysAlis PRO'
_computing_molecular_graphics 'OLEX2 (Dolomanov et al., 2009)'
_computing_publication_material OLEX2
_computing_structure_refinement 'SHELXL-97 (Sheldrick, 2008)'
_computing_structure_solution 'SHELXS-97 (Sheldrick, 2008)'
_diffrn_ambient_temperature 293(2)
_diffrn_detector_area_resol_mean 10.3592
_diffrn_measured_fraction_theta_full 0.998
_diffrn_measured_fraction_theta_max 0.998
_diffrn_measurement_device_type 'Xcalibur, Atlas, Gemini ultra'
_diffrn_measurement_method '\w scans'
_diffrn_radiation_monochromator graphite
_diffrn_radiation_source 'fine-focus sealed tube'
_diffrn_radiation_type MoK\a
_diffrn_radiation_wavelength 0.71073
_diffrn_reflns_av_R_equivalents 0.0276
_diffrn_reflns_av_sigmaI/netI 0.0382
_diffrn_reflns_limit_h_max 12
_diffrn_reflns_limit_h_min -9
_diffrn_reflns_limit_k_max 27
_diffrn_reflns_limit_k_min -29
_diffrn_reflns_limit_l_max 9
_diffrn_reflns_limit_l_min -10
_diffrn_reflns_number 8525
_diffrn_reflns_theta_full 25.35
_diffrn_reflns_theta_max 25.35
_diffrn_reflns_theta_min 3.13
_exptl_absorpt_coefficient_mu 0.080
_exptl_absorpt_correction_T_max 0.9819
_exptl_absorpt_correction_T_min 0.9750
_exptl_absorpt_correction_type multi-scan
_exptl_absorpt_process_details
;
CrysAlis PRO (Agilent Technologies, 2011) 
;
_exptl_crystal_colour yellow
_exptl_crystal_density_diffrn 1.243
_exptl_crystal_density_method 'not measured'
_exptl_crystal_description block
_exptl_crystal_F_000 864
_exptl_crystal_size_max 0.32
_exptl_crystal_size_mid 0.29
_exptl_crystal_size_min 0.23
_refine_diff_density_max 0.160
_refine_diff_density_min -0.147
_refine_diff_density_rms 0.033
_refine_ls_extinction_method none
_refine_ls_goodness_of_fit_ref 1.017
_refine_ls_hydrogen_treatment constr
_refine_ls_matrix_type full
_refine_ls_number_parameters 281
_refine_ls_number_reflns 3982
_refine_ls_number_restraints 0
_refine_ls_restrained_S_all 1.017
_refine_ls_R_factor_all 0.0807
_refine_ls_R_factor_gt 0.0472
_refine_ls_shift/su_max 0.010
_refine_ls_shift/su_mean 0.000
_refine_ls_structure_factor_coef Fsqd
_refine_ls_weighting_details 'calc w=1/[\s^2^(Fo^2^)+(0.0466P)^2^+0.3438P] where P=(Fo^2^+2Fc^2^)/3'
_refine_ls_weighting_scheme calc
_refine_ls_wR_factor_gt 0.1001
_refine_ls_wR_factor_ref 0.1146
_reflns_number_gt 2690
_reflns_number_total 3982
_reflns_threshold_expression >2sigma(I)
_cod_data_source_file ol500101b_si_002.cif
_cod_data_source_block 120405_cj120401_2
_cod_original_sg_symbol_H-M 'P 21/c'
_cod_database_code 1513454

loop_
_symmetry_equiv_pos_as_xyz
'x, y, z'
'-x, y+1/2, -z+1/2'
'-x, -y, -z'
'x, -y-1/2, z-1/2'

loop_
_atom_site_label
_atom_site_type_symbol
_atom_site_fract_x
_atom_site_fract_y
_atom_site_fract_z
_atom_site_U_iso_or_equiv
_atom_site_adp_type
_atom_site_occupancy
_atom_site_symmetry_multiplicity
_atom_site_calc_flag
_atom_site_refinement_flags
O1 O 0.11924(12) 0.44210(5) -0.05779(15) 0.0506(4) Uani 1 1 d .
O2 O 0.40872(19) 0.67392(6) 0.2619(3) 0.1014(7) Uani 1 1 d .
O3 O 0.28078(16) 0.60536(6) 0.29688(18) 0.0688(4) Uani 1 1 d .
C1 C 0.2277(2) 0.33518(8) 0.0032(3) 0.0622(6) Uani 1 1 d .
H1 H 0.1759 0.3426 -0.0969 0.075 Uiso 1 1 calc R
C2 C 0.2633(3) 0.28194(9) 0.0472(4) 0.0810(8) Uani 1 1 d .
H2 H 0.2351 0.2536 -0.0230 0.097 Uiso 1 1 calc R
C3 C 0.3407(3) 0.27078(10) 0.1954(4) 0.0834(8) Uani 1 1 d .
H3 H 0.3676 0.2351 0.2236 0.100 Uiso 1 1 calc R
C4 C 0.3781(2) 0.31187(10) 0.3012(3) 0.0708(7) Uani 1 1 d .
H4 H 0.4280 0.3039 0.4017 0.085 Uiso 1 1 calc R
C5 C 0.34177(19) 0.36513(8) 0.2586(3) 0.0545(5) Uani 1 1 d .
H5 H 0.3661 0.3929 0.3312 0.065 Uiso 1 1 calc R
C6 C 0.26886(18) 0.37762(7) 0.1075(2) 0.0455(5) Uani 1 1 d .
C7 C 0.23770(17) 0.43436(7) 0.0599(2) 0.0424(4) Uani 1 1 d .
C8 C 0.30360(17) 0.48129(7) 0.1084(2) 0.0390(4) Uani 1 1 d .
C9 C 0.21911(17) 0.52815(7) 0.0246(2) 0.0390(4) Uani 1 1 d .
H9 H 0.1660 0.5437 0.0886 0.047 Uiso 1 1 calc R
C10 C 0.12472(19) 0.49790(7) -0.1107(2) 0.0475(5) Uani 1 1 d .
H10A H 0.0348 0.5143 -0.1393 0.057 Uiso 1 1 calc R
H10B H 0.1602 0.4988 -0.1990 0.057 Uiso 1 1 calc R
C11 C 0.31050(17) 0.57186(7) -0.0111(2) 0.0398(4) Uani 1 1 d .
H11 H 0.3583 0.5545 -0.0782 0.048 Uiso 1 1 calc R
C12 C 0.42230(17) 0.58913(7) 0.1367(2) 0.0406(4) Uani 1 1 d .
H12 H 0.4912 0.6091 0.1024 0.049 Uiso 1 1 calc R
C13 C 0.49483(17) 0.54076(7) 0.2301(2) 0.0393(4) Uani 1 1 d .
C14 C 0.43612(17) 0.49112(7) 0.2101(2) 0.0408(4) Uani 1 1 d .
H14 H 0.4840 0.4618 0.2650 0.049 Uiso 1 1 calc R
C15 C 0.63062(17) 0.55020(7) 0.3393(2) 0.0409(4) Uani 1 1 d .
C16 C 0.70450(19) 0.59759(8) 0.3370(2) 0.0532(5) Uani 1 1 d .
H16 H 0.6662 0.6250 0.2672 0.064 Uiso 1 1 calc R
C17 C 0.8336(2) 0.60499(9) 0.4357(3) 0.0635(6) Uani 1 1 d .
H17 H 0.8808 0.6371 0.4310 0.076 Uiso 1 1 calc R
C18 C 0.8923(2) 0.56557(10) 0.5401(3) 0.0642(6) Uani 1 1 d .
H18 H 0.9798 0.5703 0.6052 0.077 Uiso 1 1 calc R
C19 C 0.8202(2) 0.51885(9) 0.5475(2) 0.0644(6) Uani 1 1 d .
H19 H 0.8589 0.4919 0.6189 0.077 Uiso 1 1 calc R
C20 C 0.69164(19) 0.51159(8) 0.4506(2) 0.0546(5) Uani 1 1 d .
H20 H 0.6439 0.4800 0.4594 0.065 Uiso 1 1 calc R
C21 C 0.3714(2) 0.62804(8) 0.2374(2) 0.0500(5) Uani 1 1 d .
C22 C 0.2241(3) 0.63911(12) 0.3941(4) 0.1056(10) Uani 1 1 d .
H22A H 0.1726 0.6683 0.3343 0.158 Uiso 1 1 calc R
H22B H 0.2964 0.6540 0.4760 0.158 Uiso 1 1 calc R
H22C H 0.1656 0.6174 0.4365 0.158 Uiso 1 1 calc R
C23 C 0.23954(17) 0.62169(7) -0.0977(2) 0.0410(4) Uani 1 1 d .
C24 C 0.3100(2) 0.65555(8) -0.1706(2) 0.0564(5) Uani 1 1 d .
H24 H 0.3994 0.6470 -0.1659 0.068 Uiso 1 1 calc R
C25 C 0.2514(3) 0.70139(9) -0.2496(3) 0.0673(6) Uani 1 1 d .
H25 H 0.3012 0.7238 -0.2964 0.081 Uiso 1 1 calc R
C26 C 0.1186(2) 0.71398(9) -0.2590(3) 0.0680(7) Uani 1 1 d .
H26 H 0.0775 0.7444 -0.3143 0.082 Uiso 1 1 calc R
C27 C 0.0475(2) 0.68150(9) -0.1868(3) 0.0685(7) Uani 1 1 d .
H27 H -0.0421 0.6902 -0.1924 0.082 Uiso 1 1 calc R
C28 C 0.10705(19) 0.63584(8) -0.1054(2) 0.0552(5) Uani 1 1 d .
H28 H 0.0578 0.6145 -0.0554 0.066 Uiso 1 1 calc R

loop_
_atom_site_aniso_label
_atom_site_aniso_U_11
_atom_site_aniso_U_22
_atom_site_aniso_U_33
_atom_site_aniso_U_23
_atom_site_aniso_U_13
_atom_site_aniso_U_12
O1 0.0482(8) 0.0427(7) 0.0554(8) 0.0007(6) 0.0062(7) -0.0072(6)
O2 0.1078(14) 0.0474(10) 0.1607(19) -0.0325(11) 0.0573(14) -0.0178(9)
O3 0.0880(11) 0.0553(9) 0.0780(11) -0.0114(8) 0.0478(9) -0.0035(8)
C1 0.0811(15) 0.0460(12) 0.0694(14) -0.0038(11) 0.0373(12) -0.0021(11)
C2 0.118(2) 0.0434(13) 0.103(2) -0.0071(14) 0.0661(19) -0.0014(14)
C3 0.0960(19) 0.0428(13) 0.131(3) 0.0214(16) 0.0640(19) 0.0191(13)
C4 0.0607(14) 0.0575(15) 0.0988(19) 0.0274(14) 0.0302(13) 0.0065(11)
C5 0.0506(12) 0.0473(12) 0.0688(14) 0.0086(11) 0.0221(11) -0.0026(10)
C6 0.0459(11) 0.0374(10) 0.0596(12) 0.0025(9) 0.0252(10) -0.0021(9)
C7 0.0401(10) 0.0419(11) 0.0470(11) 0.0028(9) 0.0156(9) 0.0007(9)
C8 0.0379(9) 0.0359(10) 0.0437(10) 0.0039(8) 0.0125(8) 0.0002(8)
C9 0.0361(9) 0.0398(10) 0.0409(10) 0.0015(8) 0.0107(8) -0.0016(8)
C10 0.0472(11) 0.0439(10) 0.0487(11) 0.0049(9) 0.0090(9) -0.0021(9)
C11 0.0381(9) 0.0403(10) 0.0413(10) 0.0041(9) 0.0120(8) 0.0008(8)
C12 0.0366(10) 0.0382(10) 0.0465(11) 0.0081(8) 0.0108(8) -0.0030(8)
C13 0.0342(9) 0.0417(10) 0.0428(10) 0.0042(8) 0.0121(8) 0.0027(8)
C14 0.0393(10) 0.0368(10) 0.0458(11) 0.0081(8) 0.0116(9) 0.0042(8)
C15 0.0378(10) 0.0443(10) 0.0414(10) 0.0013(8) 0.0126(8) 0.0021(8)
C16 0.0413(11) 0.0552(12) 0.0584(13) 0.0099(10) 0.0066(10) -0.0019(9)
C17 0.0471(12) 0.0692(15) 0.0682(14) 0.0034(12) 0.0068(11) -0.0160(11)
C18 0.0443(12) 0.0805(16) 0.0577(13) 0.0039(13) -0.0021(10) -0.0016(12)
C19 0.0579(13) 0.0670(14) 0.0548(13) 0.0104(11) -0.0054(11) 0.0035(12)
C20 0.0510(12) 0.0534(12) 0.0526(12) 0.0083(10) 0.0041(10) -0.0031(10)
C21 0.0486(11) 0.0371(11) 0.0577(12) 0.0010(10) 0.0048(10) 0.0024(9)
C22 0.142(3) 0.087(2) 0.114(2) -0.0173(18) 0.078(2) 0.0166(19)
C23 0.0411(10) 0.0390(10) 0.0414(10) 0.0038(8) 0.0093(8) -0.0020(8)
C24 0.0541(12) 0.0521(12) 0.0682(14) 0.0140(11) 0.0258(11) 0.0018(10)
C25 0.0795(16) 0.0513(13) 0.0749(16) 0.0226(12) 0.0279(13) -0.0020(12)
C26 0.0758(16) 0.0460(12) 0.0753(16) 0.0193(12) 0.0104(13) 0.0071(12)
C27 0.0507(12) 0.0581(14) 0.0924(18) 0.0192(13) 0.0133(12) 0.0123(11)
C28 0.0445(11) 0.0512(12) 0.0689(14) 0.0166(11) 0.0144(10) 0.0010(10)

loop_
_atom_type_symbol
_atom_type_description
_atom_type_scat_dispersion_real
_atom_type_scat_dispersion_imag
_atom_type_scat_source
C C 0.0033 0.0016 'International Tables Vol C Tables 4.2.6.8 and 6.1.1.4'
H H 0.0000 0.0000 'International Tables Vol C Tables 4.2.6.8 and 6.1.1.4'
O O 0.0106 0.0060 'International Tables Vol C Tables 4.2.6.8 and 6.1.1.4'

loop_
_geom_angle_atom_site_label_1
_geom_angle_atom_site_label_2
_geom_angle_atom_site_label_3
_geom_angle
C7 O1 C10 106.00(13)
C21 O3 C22 117.43(19)
C2 C1 C6 120.3(2)
C2 C1 H1 119.8
C6 C1 H1 119.8
C3 C2 C1 120.0(2)
C3 C2 H2 120.0
C1 C2 H2 120.0
C4 C3 C2 120.4(2)
C4 C3 H3 119.8
C2 C3 H3 119.8
C3 C4 C5 119.9(2)
C3 C4 H4 120.0
C5 C4 H4 120.0
C4 C5 C6 120.5(2)
C4 C5 H5 119.7
C6 C5 H5 119.7
C1 C6 C5 118.68(18)
C1 C6 C7 120.74(18)
C5 C6 C7 120.58(18)
C8 C7 O1 112.67(15)
C8 C7 C6 131.99(17)
O1 C7 C6 115.34(15)
C7 C8 C14 130.80(16)
C7 C8 C9 108.82(15)
C14 C8 C9 120.16(15)
C8 C9 C11 110.07(14)
C8 C9 C10 100.33(14)
C11 C9 C10 117.45(15)
C8 C9 H9 109.5
C11 C9 H9 109.5
C10 C9 H9 109.5
O1 C10 C9 105.44(14)
O1 C10 H10A 110.7
C9 C10 H10A 110.7
O1 C10 H10B 110.7
C9 C10 H10B 110.7
H10A C10 H10B 108.8
C9 C11 C23 116.25(14)
C9 C11 C12 110.87(14)
C23 C11 C12 110.79(14)
C9 C11 H11 106.1
C23 C11 H11 106.1
C12 C11 H11 106.1
C21 C12 C13 110.62(15)
C21 C12 C11 113.31(14)
C13 C12 C11 113.11(14)
C21 C12 H12 106.4
C13 C12 H12 106.4
C11 C12 H12 106.4
C14 C13 C15 122.09(16)
C14 C13 C12 119.91(15)
C15 C13 C12 117.99(15)
C13 C14 C8 123.10(16)
C13 C14 H14 118.4
C8 C14 H14 118.4
C16 C15 C20 116.28(17)
C16 C15 C13 122.26(16)
C20 C15 C13 121.47(16)
C17 C16 C15 121.69(19)
C17 C16 H16 119.2
C15 C16 H16 119.2
C18 C17 C16 120.6(2)
C18 C17 H17 119.7
C16 C17 H17 119.7
C17 C18 C19 118.99(19)
C17 C18 H18 120.5
C19 C18 H18 120.5
C20 C19 C18 120.6(2)
C20 C19 H19 119.7
C18 C19 H19 119.7
C19 C20 C15 121.84(19)
C19 C20 H20 119.1
C15 C20 H20 119.1
O2 C21 O3 123.2(2)
O2 C21 C12 124.1(2)
O3 C21 C12 112.71(16)
O3 C22 H22A 109.5
O3 C22 H22B 109.5
H22A C22 H22B 109.5
O3 C22 H22C 109.5
H22A C22 H22C 109.5
H22B C22 H22C 109.5
C28 C23 C24 117.66(17)
C28 C23 C11 123.06(16)
C24 C23 C11 119.27(16)
C25 C24 C23 121.8(2)
C25 C24 H24 119.1
C23 C24 H24 119.1
C24 C25 C26 119.6(2)
C24 C25 H25 120.2
C26 C25 H25 120.2
C27 C26 C25 119.7(2)
C27 C26 H26 120.2
C25 C26 H26 120.2
C26 C27 C28 120.7(2)
C26 C27 H27 119.6
C28 C27 H27 119.6
C27 C28 C23 120.49(19)
C27 C28 H28 119.8
C23 C28 H28 119.8

loop_
_geom_bond_atom_site_label_1
_geom_bond_atom_site_label_2
_geom_bond_distance
O1 C7 1.383(2)
O1 C10 1.454(2)
O2 C21 1.187(2)
O3 C21 1.322(2)
O3 C22 1.446(3)
C1 C2 1.381(3)
C1 C6 1.387(3)
C1 H1 0.9300
C2 C3 1.380(4)
C2 H2 0.9300
C3 C4 1.367(4)
C3 H3 0.9300
C4 C5 1.380(3)
C4 H4 0.9300
C5 C6 1.396(3)
C5 H5 0.9300
C6 C7 1.462(2)
C7 C8 1.342(2)
C8 C14 1.429(2)
C8 C9 1.506(2)
C9 C11 1.517(2)
C9 C10 1.521(2)
C9 H9 0.9800
C10 H10A 0.9700
C10 H10B 0.9700
C11 C23 1.519(2)
C11 C12 1.554(2)
C11 H11 0.9800
C12 C21 1.512(3)
C12 C13 1.521(2)
C12 H12 0.9800
C13 C14 1.345(2)
C13 C15 1.479(2)
C14 H14 0.9300
C15 C16 1.389(3)
C15 C20 1.394(3)
C16 C17 1.383(3)
C16 H16 0.9300
C17 C18 1.366(3)
C17 H17 0.9300
C18 C19 1.374(3)
C18 H18 0.9300
C19 C20 1.372(3)
C19 H19 0.9300
C20 H20 0.9300
C22 H22A 0.9600
C22 H22B 0.9600
C22 H22C 0.9600
C23 C28 1.385(3)
C23 C24 1.385(3)
C24 C25 1.374(3)
C24 H24 0.9300
C25 C26 1.375(3)
C25 H25 0.9300
C26 C27 1.366(3)
C26 H26 0.9300
C27 C28 1.382(3)
C27 H27 0.9300
C28 H28 0.9300
